data_4500349
loop_
_publ_author_name
'Liu, Jian-Qiang'
'Huang, Yun-Sheng'
'Zhao, Ying-Yong'
'Jia, Zhen-Bin'

_publ_section_title
;
 Molecular Tectonics of Entangled Metal&#x2212;Organic Frameworks Based on
 Different Conformational Carboxylates Mixed with a Flexible
 N,N&#x2032;-Type Ligand
;
_journal_issue 2
_journal_name_full 'Crystal Growth &amp; Design'
_journal_page_first 569
_journal_paper_doi 10.1021/cg101461w
_journal_volume 11
_journal_year 2011
_chemical_formula_sum 'C34 H54 Co2 N8 O11'
_chemical_formula_weight 868.71
_chemical_name_systematic
; 
 ? 
;
_space_group_IT_number 43
_symmetry_cell_setting orthorhombic
_symmetry_space_group_name_Hall 'F 2 -2d'
_symmetry_space_group_name_H-M 'F d d 2'
_atom_sites_solution_hydrogens geom
_atom_sites_solution_primary direct
_atom_sites_solution_secondary difmap
_audit_creation_method SHELXL-97
_cell_angle_alpha 90.00
_cell_angle_beta 90.00
_cell_angle_gamma 90.00
_cell_formula_units_Z 8
_cell_length_a 17.721(3)
_cell_length_b 52.356(8)
_cell_length_c 8.5857(12)
_cell_measurement_reflns_used 3397
_cell_measurement_temperature 298(2)
_cell_measurement_theta_max 25.19
_cell_measurement_theta_min 2.10
_cell_volume 7966(2)
_computing_cell_refinement APEX2
_computing_data_collection 'APEX2 (Bruker, 2004)'
_computing_data_reduction APEX2
_computing_molecular_graphics APEX2
_computing_publication_material APEX2
_computing_structure_refinement 'SHELXL-97 (Sheldrick, 1997)'
_computing_structure_solution 'SHELXS-97 (Sheldrick, 1990)'
_diffrn_ambient_temperature 298(2)
_diffrn_measured_fraction_theta_full 0.999
_diffrn_measured_fraction_theta_max 0.999
_diffrn_measurement_device_type 'Bruker APEX SMART II'
_diffrn_measurement_method \w
_diffrn_radiation_monochromator graphite
_diffrn_radiation_source 'fine-focus sealed tube'
_diffrn_radiation_type MoK\a
_diffrn_radiation_wavelength 0.71073
_diffrn_reflns_av_R_equivalents 0.0263
_diffrn_reflns_av_sigmaI/netI 0.0384
_diffrn_reflns_limit_h_max 18
_diffrn_reflns_limit_h_min -21
_diffrn_reflns_limit_k_max 36
_diffrn_reflns_limit_k_min -62
_diffrn_reflns_limit_l_max 10
_diffrn_reflns_limit_l_min -9
_diffrn_reflns_number 9667
_diffrn_reflns_theta_full 25.19
_diffrn_reflns_theta_max 25.19
_diffrn_reflns_theta_min 2.43
_diffrn_standards_interval_time 0
_diffrn_standards_number 0
_exptl_absorpt_coefficient_mu 0.900
_exptl_absorpt_correction_T_max 0.9075
_exptl_absorpt_correction_T_min 0.7868
_exptl_absorpt_correction_type multi-scan
_exptl_absorpt_process_details SADABS
_exptl_crystal_colour pink
_exptl_crystal_density_diffrn 1.449
_exptl_crystal_density_method 'not measured'
_exptl_crystal_description block
_exptl_crystal_F_000 3648
_exptl_crystal_size_max 0.28
_exptl_crystal_size_mid 0.16
_exptl_crystal_size_min 0.11
_refine_diff_density_max 0.209
_refine_diff_density_min -0.270
_refine_diff_density_rms 0.036
_refine_ls_abs_structure_details 'Flack H D (1983), Acta Cryst. A39, 876-881'
_refine_ls_abs_structure_Flack 0.004(11)
_refine_ls_extinction_method none
_refine_ls_goodness_of_fit_ref 1.054
_refine_ls_hydrogen_treatment mixed
_refine_ls_matrix_type full
_refine_ls_number_parameters 257
_refine_ls_number_reflns 3397
_refine_ls_number_restraints 4
_refine_ls_restrained_S_all 1.054
_refine_ls_R_factor_all 0.0260
_refine_ls_R_factor_gt 0.0240
_refine_ls_shift/su_max 0.001
_refine_ls_shift/su_mean 0.000
_refine_ls_structure_factor_coef Fsqd
_refine_ls_weighting_details 'calc w=1/[\s^2^(Fo^2^)+(0.0300P)^2^+0.4447P] where P=(Fo^2^+2Fc^2^)/3'
_refine_ls_weighting_scheme calc
_refine_ls_wR_factor_gt 0.0595
_refine_ls_wR_factor_ref 0.0607
_reflns_number_gt 3220
_reflns_number_total 3397
_reflns_threshold_expression >2sigma(I)
_cod_data_source_file cg101461w_si_001.cif
_cod_data_source_block 2
_cod_database_code 4500349

loop_
_symmetry_equiv_pos_as_xyz
'x, y, z'
'-x, -y, z'
'x+1/4, -y+1/4, z+1/4'
'-x+1/4, y+1/4, z+1/4'
'x, y+1/2, z+1/2'
'-x, -y+1/2, z+1/2'
'x+1/4, -y+3/4, z+3/4'
'-x+1/4, y+3/4, z+3/4'
'x+1/2, y, z+1/2'
'-x+1/2, -y, z+1/2'
'x+3/4, -y+1/4, z+3/4'
'-x+3/4, y+1/4, z+3/4'
'x+1/2, y+1/2, z'
'-x+1/2, -y+1/2, z'
'x+3/4, -y+3/4, z+1/4'
'-x+3/4, y+3/4, z+1/4'

loop_
_atom_site_label
_atom_site_type_symbol
_atom_site_fract_x
_atom_site_fract_y
_atom_site_fract_z
_atom_site_U_iso_or_equiv
_atom_site_adp_type
_atom_site_occupancy
_atom_site_symmetry_multiplicity
_atom_site_calc_flag
_atom_site_refinement_flags
O3 O 0.43178(9) 0.17551(3) 0.29469(19) 0.0389(4) Uani 1 1 d .
C5 C 0.44445(12) 0.15200(4) 0.3276(3) 0.0356(5) Uani 1 1 d .
C4 C 0.37771(13) 0.13570(4) 0.3758(3) 0.0439(6) Uani 1 1 d .
H4A H 0.3571 0.1275 0.2840 0.053 Uiso 1 1 calc R
H4B H 0.3389 0.1467 0.4184 0.053 Uiso 1 1 calc R
N4 N 0.62320(10) -0.06372(3) 1.0916(2) 0.0345(4) Uani 1 1 d .
C14 C 0.56445(11) -0.07978(4) 1.0886(3) 0.0351(5) Uani 1 1 d .
C16 C 0.60505(13) -0.04502(4) 1.1971(3) 0.0432(5) Uani 1 1 d .
H16 H 0.6358 -0.0313 1.2231 0.052 Uiso 1 1 calc R
C17 C 0.53666(15) -0.04952(5) 1.2571(3) 0.0491(7) Uani 1 1 d .
H17 H 0.5115 -0.0397 1.3306 0.059 Uiso 1 1 calc R
Co1 Co 0.283606(14) 0.064241(5) 0.95650(3) 0.03067(9) Uani 1 1 d .
N2 N 0.27868(10) -0.01598(3) 0.9457(3) 0.0350(4) Uani 1 1 d .
N1 N 0.26538(9) 0.02572(3) 0.9419(3) 0.0342(4) Uani 1 1 d .
O1 O 0.28694(9) 0.08153(3) 0.75491(19) 0.0465(4) Uani 1 1 d .
C13 C 0.43603(13) -0.08307(5) 1.2092(4) 0.0518(6) Uani 1 1 d .
H13A H 0.4148 -0.0773 1.3073 0.062 Uiso 1 1 calc R
H13B H 0.4410 -0.1015 1.2139 0.062 Uiso 1 1 calc R
C8 C 0.31341(12) 0.00658(4) 0.9154(2) 0.0330(5) Uani 1 1 d .
O2 O 0.39575(11) 0.06610(4) 0.6755(3) 0.0658(6) Uani 1 1 d .
C10 C 0.31271(14) -0.04160(4) 0.9355(3) 0.0433(6) Uani 1 1 d .
H10A H 0.3442 -0.0425 0.8433 0.052 Uiso 1 1 calc R
H10B H 0.2729 -0.0542 0.9245 0.052 Uiso 1 1 calc R
C12 C 0.38277(12) -0.07600(4) 1.0777(4) 0.0494(7) Uani 1 1 d .
H12A H 0.3377 -0.0864 1.0859 0.059 Uiso 1 1 calc R
H12B H 0.4069 -0.0800 0.9794 0.059 Uiso 1 1 calc R
N3 N 0.51091(10) -0.07162(4) 1.1883(2) 0.0408(5) Uani 1 1 d .
C11 C 0.35959(13) -0.04807(4) 1.0761(3) 0.0442(6) Uani 1 1 d .
H11A H 0.3309 -0.0443 1.1696 0.053 Uiso 1 1 calc R
H11B H 0.4045 -0.0375 1.0769 0.053 Uiso 1 1 calc R
C1 C 0.34089(12) 0.07977(4) 0.6582(3) 0.0373(5) Uani 1 1 d .
O4 O 0.50815(9) 0.14275(3) 0.3136(3) 0.0516(5) Uani 1 1 d .
C6 C 0.19867(12) 0.01467(5) 0.9897(3) 0.0415(6) Uani 1 1 d .
H6 H 0.1549 0.0235 1.0156 0.050 Uiso 1 1 calc R
O6 O 0.45668(11) 0.95173(4) 0.6431(3) 0.0717(7) Uani 1 1 d D
C2 C 0.33257(14) 0.09662(5) 0.5146(3) 0.0454(6) Uani 1 1 d .
H2A H 0.3298 0.0859 0.4228 0.054 Uiso 1 1 calc R
H2B H 0.2856 0.1061 0.5219 0.054 Uiso 1 1 calc R
C7 C 0.20674(12) -0.01105(4) 0.9932(3) 0.0416(6) Uani 1 1 d .
H7 H 0.1705 -0.0230 1.0222 0.050 Uiso 1 1 calc R
C9 C 0.39268(12) 0.00909(5) 0.8629(3) 0.0438(6) Uani 1 1 d .
H9A H 0.4001 0.0257 0.8176 0.066 Uiso 1 1 calc R
H9B H 0.4034 -0.0038 0.7866 0.066 Uiso 1 1 calc R
H9C H 0.4259 0.0070 0.9503 0.066 Uiso 1 1 calc R
C15 C 0.55826(13) -0.10270(4) 0.9889(3) 0.0449(6) Uani 1 1 d .
H15A H 0.5338 -0.0982 0.8929 0.067 Uiso 1 1 calc R
H15B H 0.5292 -0.1155 1.0417 0.067 Uiso 1 1 calc R
H15C H 0.6078 -0.1092 0.9673 0.067 Uiso 1 1 calc R
C3 C 0.39693(12) 0.11527(4) 0.4956(3) 0.0420(6) Uani 1 1 d .
H3A H 0.4418 0.1062 0.4628 0.050 Uiso 1 1 calc R
H3B H 0.4076 0.1233 0.5950 0.050 Uiso 1 1 calc R
H6WA H 0.4995(7) 0.9448(5) 0.646(4) 0.063 Uiso 1 1 d D
H6WB H 0.4259(11) 0.9404(4) 0.615(4) 0.063 Uiso 1 1 d D
O5 O 0.5000 0.0000 0.5027(5) 0.1297(16) Uani 1 2 d S

loop_
_atom_site_aniso_label
_atom_site_aniso_U_11
_atom_site_aniso_U_22
_atom_site_aniso_U_33
_atom_site_aniso_U_23
_atom_site_aniso_U_13
_atom_site_aniso_U_12
O3 0.0390(8) 0.0281(8) 0.0495(9) 0.0060(7) 0.0057(7) -0.0029(7)
C5 0.0350(12) 0.0362(13) 0.0357(12) 0.0023(10) 0.0023(9) -0.0060(9)
C4 0.0381(12) 0.0368(13) 0.0568(14) 0.0110(12) 0.0037(11) -0.0068(9)
N4 0.0333(10) 0.0337(11) 0.0366(10) -0.0030(8) 0.0007(8) 0.0006(7)
C14 0.0310(11) 0.0347(12) 0.0397(12) 0.0062(10) 0.0030(9) 0.0053(9)
C16 0.0498(13) 0.0401(13) 0.0397(12) -0.0061(12) -0.0011(12) 0.0024(10)
C17 0.0580(16) 0.0522(16) 0.0372(14) -0.0014(11) 0.0104(11) 0.0118(12)
Co1 0.02640(13) 0.02822(14) 0.03739(15) 0.00226(13) 0.00177(12) 0.00143(11)
N2 0.0358(9) 0.0231(8) 0.0460(10) -0.0017(10) -0.0007(8) 0.0019(7)
N1 0.0325(9) 0.0272(9) 0.0428(10) -0.0005(8) 0.0013(9) 0.0023(7)
O1 0.0414(9) 0.0567(11) 0.0414(9) 0.0123(8) 0.0038(7) 0.0006(7)
C13 0.0407(12) 0.0432(14) 0.0714(17) 0.0183(15) 0.0227(14) 0.0064(10)
C8 0.0303(10) 0.0320(12) 0.0366(13) -0.0007(9) -0.0001(8) 0.0005(9)
O2 0.0613(12) 0.0584(12) 0.0775(15) 0.0230(11) 0.0190(11) 0.0229(9)
C10 0.0474(13) 0.0278(12) 0.0547(16) -0.0039(11) 0.0041(12) 0.0021(9)
C12 0.0323(12) 0.0319(13) 0.084(2) 0.0071(13) 0.0101(12) 0.0018(10)
N3 0.0383(10) 0.0428(11) 0.0413(11) 0.0081(10) 0.0121(9) 0.0081(8)
C11 0.0430(13) 0.0330(13) 0.0565(16) 0.0011(12) 0.0065(11) 0.0037(10)
C1 0.0393(12) 0.0326(12) 0.0400(13) 0.0024(9) 0.0028(10) -0.0089(10)
O4 0.0360(9) 0.0398(9) 0.0789(13) 0.0069(9) 0.0097(9) 0.0010(7)
C6 0.0274(11) 0.0404(13) 0.0566(18) -0.0039(11) 0.0029(10) 0.0001(9)
O6 0.0440(11) 0.0556(13) 0.116(2) -0.0153(13) 0.0001(11) 0.0021(9)
C2 0.0455(13) 0.0470(14) 0.0438(13) 0.0092(12) 0.0007(10) -0.0127(11)
C7 0.0336(12) 0.0341(13) 0.0570(18) -0.0020(11) 0.0060(10) -0.0053(9)
C9 0.0387(13) 0.0365(13) 0.0562(15) 0.0023(11) 0.0105(11) 0.0032(10)
C15 0.0374(12) 0.0373(13) 0.0600(17) -0.0051(11) 0.0068(11) -0.0053(10)
C3 0.0402(12) 0.0375(13) 0.0483(16) 0.0086(10) -0.0002(10) -0.0089(9)
O5 0.175(4) 0.121(4) 0.093(3) 0.000 0.000 -0.009(3)

loop_
_atom_type_symbol
_atom_type_description
_atom_type_scat_dispersion_real
_atom_type_scat_dispersion_imag
_atom_type_scat_source
C C 0.0033 0.0016 'International Tables Vol C Tables 4.2.6.8 and 6.1.1.4'
H H 0.0000 0.0000 'International Tables Vol C Tables 4.2.6.8 and 6.1.1.4'
N N 0.0061 0.0033 'International Tables Vol C Tables 4.2.6.8 and 6.1.1.4'
O O 0.0106 0.0060 'International Tables Vol C Tables 4.2.6.8 and 6.1.1.4'
Co Co 0.3494 0.9721 'International Tables Vol C Tables 4.2.6.8 and 6.1.1.4'

loop_
_geom_angle_atom_site_label_1
_geom_angle_atom_site_label_2
_geom_angle_atom_site_label_3
_geom_angle
_geom_angle_site_symmetry_1
_geom_angle_site_symmetry_3
C5 O3 Co1 100.38(13) . 3_554
O4 C5 O3 121.0(2) . .
O4 C5 C4 121.3(2) . .
O3 C5 C4 117.64(19) . .
C5 C4 C3 113.9(2) . .
C5 C4 H4A 108.8 . .
C3 C4 H4A 108.8 . .
C5 C4 H4B 108.8 . .
C3 C4 H4B 108.8 . .
H4A C4 H4B 107.7 . .
C14 N4 C16 106.16(18) . .
C14 N4 Co1 128.11(15) . 2_655
C16 N4 Co1 125.51(15) . 2_655
N4 C14 N3 109.7(2) . .
N4 C14 C15 125.36(19) . .
N3 C14 C15 125.0(2) . .
C17 C16 N4 109.9(2) . .
C17 C16 H16 125.0 . .
N4 C16 H16 125.0 . .
C16 C17 N3 106.4(2) . .
C16 C17 H17 126.8 . .
N3 C17 H17 126.8 . .
O1 Co1 N4 119.37(7) . 2_655
O1 Co1 O3 103.59(7) . 11_455
N4 Co1 O3 121.12(7) 2_655 11_455
O1 Co1 N1 114.01(8) . .
N4 Co1 N1 98.70(7) 2_655 .
O3 Co1 N1 98.23(7) 11_455 .
C8 N2 C7 108.44(17) . .
C8 N2 C10 126.55(19) . .
C7 N2 C10 124.97(18) . .
C8 N1 C6 106.40(18) . .
C8 N1 Co1 130.56(15) . .
C6 N1 Co1 122.04(15) . .
C1 O1 Co1 124.65(14) . .
N3 C13 C12 111.8(2) . .
N3 C13 H13A 109.3 . .
C12 C13 H13A 109.3 . .
N3 C13 H13B 109.3 . .
C12 C13 H13B 109.3 . .
H13A C13 H13B 107.9 . .
N1 C8 N2 109.40(18) . .
N1 C8 C9 126.2(2) . .
N2 C8 C9 124.45(19) . .
N2 C10 C11 112.5(2) . .
N2 C10 H10A 109.1 . .
C11 C10 H10A 109.1 . .
N2 C10 H10B 109.1 . .
C11 C10 H10B 109.1 . .
H10A C10 H10B 107.8 . .
C13 C12 C11 114.2(2) . .
C13 C12 H12A 108.7 . .
C11 C12 H12A 108.7 . .
C13 C12 H12B 108.7 . .
C11 C12 H12B 108.7 . .
H12A C12 H12B 107.6 . .
C14 N3 C17 107.78(19) . .
C14 N3 C13 125.8(2) . .
C17 N3 C13 126.2(2) . .
C10 C11 C12 111.9(2) . .
C10 C11 H11A 109.2 . .
C12 C11 H11A 109.2 . .
C10 C11 H11B 109.2 . .
C12 C11 H11B 109.2 . .
H11A C11 H11B 107.9 . .
O2 C1 O1 124.4(2) . .
O2 C1 C2 121.1(2) . .
O1 C1 C2 114.5(2) . .
C7 C6 N1 109.46(18) . .
C7 C6 H6 125.3 . .
N1 C6 H6 125.3 . .
H6WA O6 H6WB 107(2) . .
C3 C2 C1 112.87(19) . .
C3 C2 H2A 109.0 . .
C1 C2 H2A 109.0 . .
C3 C2 H2B 109.0 . .
C1 C2 H2B 109.0 . .
H2A C2 H2B 107.8 . .
C6 C7 N2 106.30(18) . .
C6 C7 H7 126.9 . .
N2 C7 H7 126.9 . .
C8 C9 H9A 109.5 . .
C8 C9 H9B 109.5 . .
H9A C9 H9B 109.5 . .
C8 C9 H9C 109.5 . .
H9A C9 H9C 109.5 . .
H9B C9 H9C 109.5 . .
C14 C15 H15A 109.5 . .
C14 C15 H15B 109.5 . .
H15A C15 H15B 109.5 . .
C14 C15 H15C 109.5 . .
H15A C15 H15C 109.5 . .
H15B C15 H15C 109.5 . .
C2 C3 C4 110.98(19) . .
C2 C3 H3A 109.4 . .
C4 C3 H3A 109.4 . .
C2 C3 H3B 109.4 . .
C4 C3 H3B 109.4 . .
H3A C3 H3B 108.0 . .

loop_
_geom_bond_atom_site_label_1
_geom_bond_atom_site_label_2
_geom_bond_distance
_geom_bond_site_symmetry_2
O3 C5 1.283(3) .
O3 Co1 2.0291(16) 3_554
C5 O4 1.234(3) .
C5 C4 1.516(3) .
C4 C3 1.522(3) .
C4 H4A 0.9700 .
C4 H4B 0.9700 .
N4 C14 1.338(3) .
N4 C16 1.372(3) .
N4 Co1 2.0182(18) 2_655
C14 N3 1.347(3) .
C14 C15 1.478(3) .
C16 C17 1.337(3) .
C16 H16 0.9300 .
C17 N3 1.377(3) .
C17 H17 0.9300 .
Co1 O1 1.9540(16) .
Co1 N4 2.0182(18) 2_655
Co1 O3 2.0291(16) 11_455
Co1 N1 2.0461(17) .
N2 C8 1.357(3) .
N2 C7 1.363(3) .
N2 C10 1.473(3) .
N1 C8 1.334(3) .
N1 C6 1.379(3) .
O1 C1 1.270(3) .
C13 N3 1.467(3) .
C13 C12 1.517(4) .
C13 H13A 0.9700 .
C13 H13B 0.9700 .
C8 C9 1.481(3) .
O2 C1 1.217(3) .
C10 C11 1.504(4) .
C10 H10A 0.9700 .
C10 H10B 0.9700 .
C12 C11 1.519(3) .
C12 H12A 0.9700 .
C12 H12B 0.9700 .
C11 H11A 0.9700 .
C11 H11B 0.9700 .
C1 C2 1.523(3) .
C6 C7 1.355(3) .
C6 H6 0.9300 .
O6 H6WA 0.840(10) .
O6 H6WB 0.839(10) .
C2 C3 1.510(3) .
C2 H2A 0.9700 .
C2 H2B 0.9700 .
C7 H7 0.9300 .
C9 H9A 0.9600 .
C9 H9B 0.9600 .
C9 H9C 0.9600 .
C15 H15A 0.9600 .
C15 H15B 0.9600 .
C15 H15C 0.9600 .
C3 H3A 0.9700 .
C3 H3B 0.9700 .
